data_7120084
loop_
_publ_author_name
'Wenz, Jan'
'Wadepohl, Hubert'
'Gade, Lutz H.'

_publ_section_title
;
 Regioselective hydrosilylation of epoxides catalysed by nickel(ii)
 hydrido complexes.
;
_journal_issue 31
_journal_name_full 'Chemical communications (Cambridge, England)'
_journal_page_first 4308
_journal_page_last 4311
_journal_paper_doi 10.1039/c7cc01655g
_journal_volume 53
_journal_year 2017
_chemical_absolute_configuration ad
_chemical_formula_moiety 'C30 H43 N3 Ni O3, C8 H10 O'
_chemical_formula_sum 'C38 H53 N3 Ni O4'
_chemical_formula_weight 674.54
_space_group_crystal_system orthorhombic
_space_group_IT_number 19
_space_group_name_Hall 'P 2ac 2ab'
_space_group_name_H-M_alt 'P 21 21 21'
_symmetry_cell_setting orthorhombic
_symmetry_Int_Tables_number 19
_symmetry_space_group_name_Hall 'P 2ac 2ab'
_symmetry_space_group_name_H-M 'P 21 21 21'
_atom_sites_solution_hydrogens mixed
_atom_sites_solution_primary iterative
_atom_sites_solution_secondary difmap
_audit_block_code ga_jw28
_audit_creation_date 2016-04-06
_audit_creation_method
;
Olex2 1.2
(compiled 2016.02.16 svn.r3265 for OlexSys, GUI svn.r5155)
;
_audit_update_record
;
2017-02-13 deposited with the CCDC.
2017-03-28 downloaded from the CCDC.
;
_cell_angle_alpha 90
_cell_angle_beta 90
_cell_angle_gamma 90
_cell_formula_units_Z 4
_cell_length_a 9.93003(15)
_cell_length_b 10.15945(19)
_cell_length_c 35.2869(6)
_cell_measurement_reflns_used 23163
_cell_measurement_temperature 120(1)
_cell_measurement_theta_max 70.4800
_cell_measurement_theta_min 4.5240
_cell_volume 3559.87(10)
_computing_cell_refinement 'CrysAlisPro 1.171.38.41p (Rigaku OD, 2015)'
_computing_data_collection 'CrysAlisPro 1.171.38.41p (Rigaku OD, 2015)'
_computing_data_reduction 'CrysAlisPro 1.171.38.41p (Rigaku OD, 2015)'
_computing_molecular_graphics 'Olex2 (Dolomanov et al., 2009)'
_computing_publication_material 'encif (Wadepohl, 2009-15); encifer 1.5 (CCDC, 2014)'
_computing_structure_refinement 'ShelXL (Sheldrick, 2015)'
_computing_structure_solution 'SUPERFLIP (Palatinus, 2007-2009)'
_diffrn_ambient_environment perfluoro
_diffrn_ambient_temperature 120(1)
_diffrn_detector 'CCD plate'
_diffrn_detector_area_resol_mean 7.9621
_diffrn_detector_type Eos
_diffrn_measured_fraction_theta_full 1.000
_diffrn_measured_fraction_theta_max 0.997
_diffrn_measurement_details
;
List of Runs (angles in degrees, time in seconds):

  # Type    Start    End  Width  t~exp~   \w     \q     \k     \f   Frames
#--------------------------------------------------------------------------
  1  \w    -21.00  69.00   1.00    2.00    --    0.00  57.00 120.00   90
  2  \w    -30.00  70.00   1.00    2.00    --    0.00  77.00   0.00  100
  3  \w    -69.00  21.00   1.00    2.00    --    0.00 -57.00-120.00   90
  4  \w    -72.00  26.00   1.00    2.00    --    0.00 -38.00 -30.00   98
  5  \w    -21.00  69.00   1.00    2.00    --    0.00  57.00 -90.00   90
  6  \w     24.00 124.00   1.00    4.00    --   54.00  77.00  60.00  100
  7  \w     24.00 124.00   1.00    4.00    --   54.00  77.00   0.00  100
  8  \w     24.00 124.00   1.00    4.00    --   54.00  77.00 150.00  100
  9  \w     23.00 111.00   1.00    4.00    --   54.00-125.00  30.00   88
 10  \w     24.00 124.00   1.00    4.00    --   54.00  77.00 -30.00  100
 11  \w     24.00 124.00   1.00    4.00    --   54.00  77.00  30.00  100
 12  \w    -15.00  75.00   1.00    4.00    --   54.00 -57.00-150.00   90
 13  \w     24.00 124.00   1.00    4.00    --   54.00  77.00  90.00  100
 14  \w     24.00 124.00   1.00    4.00    --   54.00  77.00 -60.00  100
 15  \w     24.00 124.00   1.00    4.00    --   54.00  77.00-180.00  100
 16  \w    -15.00  75.00   1.00    4.00    --   54.00 -57.00 120.00   90
 17  \w     24.00 124.00   1.00    4.00    --   54.00  77.00 -90.00  100
 18  \w    -15.00  75.00   1.00    4.00    --   54.00 -57.00  30.00   90
 19  \w     24.00 124.00   1.00    4.00    --   54.00  77.00-150.00  100
 20  \w     24.00 124.00   1.00    4.00    --   54.00  77.00-120.00  100
 21  \w     24.00 124.00   1.00    4.00    --   54.00  77.00 120.00  100
 22  \w     36.00 116.00   1.00   10.00    --  108.00-111.00-150.00   80
 23  \w     78.00 178.00   1.00   10.00    --  108.00  77.00 -60.00  100
 24  \w     78.00 178.00   1.00   10.00    --  108.00  77.00 120.00  100
 25  \w     79.00 178.00   1.00   10.00    --  108.00  75.00  36.54   99
 26  \w     78.00 178.00   1.00   10.00    --  108.00  77.00-120.00  100
 27  \w     36.00 116.00   1.00   10.00    --  108.00-111.00 120.00   80
 28  \w    100.00 178.00   1.00   10.00    --  108.00 111.00 -90.00   78
 29  \w     78.00 178.00   1.00   10.00    --  108.00  77.00  60.00  100
 30  \w     78.00 178.00   1.00   10.00    --  108.00  77.00 150.00  100
 31  \w     85.00 175.00   1.00   10.00    --  108.00  64.00 -33.47   90
 32  \w     84.00 178.00   1.00   10.00    --  108.00  42.00  66.04   94
 33  \w     80.00 178.00   1.00   10.00    --  108.00  74.00 116.28   98
 34  \w     78.00 178.00   1.00   10.00    --  108.00  77.00 -90.00  100
 35  \w     78.00 178.00   1.00   10.00    --  108.00  77.00 -30.00  100
 36  \w     38.00 138.00   1.00   10.00    --  108.00 -77.00-120.00  100
 37  \w     36.00 146.00   1.00   10.00    --  108.00 -92.00-150.00  110
 38  \w     78.00 178.00   1.00   10.00    --  108.00  77.00-180.00  100
 39  \w     36.00 116.00   1.00   10.00    --  108.00-111.00  60.00   80
 40  \w     86.00 178.00   1.00   10.00    --  108.00  50.00  30.00   92
 41  \w     81.00 177.00   1.00   10.00    --  108.00  71.00  -1.04   96
 42  \w     82.00 177.00   1.00   10.00    --  108.00  70.00  59.24   95
 43  \w     85.00 175.00   1.00   10.00    --  108.00  64.00  30.00   90
 44  \w     85.00 175.00   1.00   10.00    --  108.00  64.00 -60.00   90
 45  \w     85.00 175.00   1.00   10.00    --  108.00  64.00-150.00   90
 46  \w     78.00 178.00   1.00   10.00    --  108.00  77.00-150.00  100
 47  \w     86.00 178.00   1.00   10.00    --  108.00  50.00-150.00   92
 48  \w     86.00 178.00   1.00   10.00    --  108.00  49.00 164.80   92
 49  \w     85.00 175.00   1.00   10.00    --  108.00  64.00 -90.00   90
 50  \w     78.00 178.00   1.00   10.00    --  108.00  77.00  90.00  100
 51  \w     82.00 178.00   1.00   10.00    --  108.00  38.00 120.00   96
 52  \w     36.00 116.00   1.00   10.00    --  108.00-111.00 -30.00   80
 53  \w     87.00 178.00   1.00   10.00    --  108.00  52.00-173.01   91
 54  \w     81.00 177.00   1.00   10.00    --  108.00  71.00 -12.27   96
 55  \w     85.00 175.00   1.00   10.00    --  108.00  64.00-120.00   90
 56  \w     84.00 178.00   1.00   10.00    --  108.00  43.00 -75.71   94
 57  \w     85.00 178.00   1.00   10.00    --  108.00  45.00 137.15   93
 58  \w    -69.00  21.00   1.00    2.00    --    0.00 -57.00-180.00   90
 59  \f      0.00 120.00   1.00    2.00   0.00   0.00 -60.00    --   120
 60  \f      0.00 120.00   1.00    2.00   0.00   0.00  40.00    --   120
 61  \w    -21.00  69.00   1.00    2.00    --    0.00  57.00 150.00   90
 62  \f      0.00 120.00   1.00    2.00   0.00   0.00  60.00    --   120
 63  \f      0.00 120.00   1.00    2.00   0.00   0.00 -40.00    --   120
 64  \w    -70.00  30.00   1.00    2.00    --    0.00 -77.00 -30.00  100
 65  \w    -19.00  84.00   1.00    4.00    --   54.00 -29.00  -9.00  103
 66  \f    240.00 360.00   1.00    4.00  54.00  54.00 -60.00    --   120
 67  \w     33.00 123.00   1.00    4.00    --   54.00  57.00 150.00   90
 68  \f    240.00 360.00   1.00    4.00  54.00  54.00  60.00    --   120
 69  \w     28.00 126.00   1.00    4.00    --   54.00  38.00-180.00   98
 70  \f      0.00 120.00   1.00    4.00  54.00  54.00 -40.00    --   120
 71  \f      0.00 120.00   1.00    4.00  54.00  54.00  40.00    --   120
 72  \w     33.00 123.00   1.00    4.00    --   54.00  57.00  90.00   90
 73  \f    120.00 240.00   1.00    4.00  54.00  54.00 -60.00    --   120
 74  \w     33.00 123.00   1.00    4.00    --   54.00  57.00   0.00   90
 75  \f    120.00 240.00   1.00    4.00  54.00  54.00  40.00    --   120
 76  \f    120.00 240.00   1.00    4.00  54.00  54.00 -40.00    --   120
 77  \f    120.00 240.00   1.00    4.00  54.00  54.00  60.00    --   120
 78  \f    240.00 360.00   1.00    4.00  54.00  54.00 -40.00    --   120
 79  \f    240.00 360.00   1.00    4.00  54.00  54.00  40.00    --   120
 80  \w     23.00 111.00   1.00    4.00    --   54.00-125.00-180.00   88
 81  \f      0.00 120.00   1.00    4.00  54.00  54.00  60.00    --   120
 82  \w    -19.00  84.00   1.00    4.00    --   54.00 -29.00  -9.00  103
 83  \w     24.00 127.00   1.00    4.00    --   54.00  29.00 151.00  103
 84  \w    -15.00  75.00   1.00    4.00    --   54.00 -57.00 -90.00   90
 85  \f      0.00 120.00   1.00    4.00  54.00  54.00 -60.00    --   120
 86  \w     86.00 178.00   1.00   10.00    --  108.00  50.00 -60.00   92
 87  \w     41.00 131.00   1.00   10.00    --  108.00 -64.00   0.00   90
 88  \w     86.00 178.00   1.00   10.00    --  108.00  50.00 150.00   92
 89  \w     86.00 176.00   1.00   10.00    --  108.00  50.00-120.00   90
 90  \w     85.00 175.00   1.00   10.00    --  108.00  64.00-180.00   90
 91  \w     78.00  80.00   1.00   10.00    --  108.00  77.00   0.00    2
;
_diffrn_measurement_device 'four-circle diffractometer'
_diffrn_measurement_device_type 'Agilent SuperNova, Dual, Cu at zero, Eos'
_diffrn_measurement_method '\w and \f scans'
_diffrn_measurement_specimen_support 'polyimid foil'
_diffrn_orient_matrix_type 'CrysAlisPro convention (1999,Acta A55,543-557)'
_diffrn_orient_matrix_UB_11 0.1122261000
_diffrn_orient_matrix_UB_12 -0.1029300000
_diffrn_orient_matrix_UB_13 0.0054692000
_diffrn_orient_matrix_UB_21 -0.1039984000
_diffrn_orient_matrix_UB_22 -0.0982376000
_diffrn_orient_matrix_UB_23 0.0158152000
_diffrn_orient_matrix_UB_31 -0.0255472000
_diffrn_orient_matrix_UB_32 -0.0524994000
_diffrn_orient_matrix_UB_33 -0.0403236000
_diffrn_radiation_monochromator mirror
_diffrn_radiation_probe x-ray
_diffrn_radiation_type 'Cu K\a'
_diffrn_radiation_wavelength 1.54184
_diffrn_reflns_av_R_equivalents 0.0845
_diffrn_reflns_av_unetI/netI 0.0351
_diffrn_reflns_Laue_measured_fraction_full 1.000
_diffrn_reflns_Laue_measured_fraction_max 0.997
_diffrn_reflns_limit_h_max 12
_diffrn_reflns_limit_h_min -12
_diffrn_reflns_limit_k_max 12
_diffrn_reflns_limit_k_min -12
_diffrn_reflns_limit_l_max 40
_diffrn_reflns_limit_l_min -43
_diffrn_reflns_number 122869
_diffrn_reflns_point_group_measured_fraction_full 1.000
_diffrn_reflns_point_group_measured_fraction_max 0.996
_diffrn_reflns_theta_full 67.684
_diffrn_reflns_theta_max 70.988
_diffrn_reflns_theta_min 4.529
_diffrn_source 'microfocus X-Ray tube'
_diffrn_source_type 'Agilent SuperNova (Cu) X-ray Source'
_exptl_absorpt_coefficient_mu 1.118
_exptl_absorpt_correction_T_max 0.974
_exptl_absorpt_correction_T_min 0.901
_exptl_absorpt_correction_type gaussian
_exptl_absorpt_process_details
;
CrysAlisPro 1.171.38.41p (Rigaku Oxford Diffraction, 2015)
Numerical absorption correction based on gaussian integration over
            a multifaceted crystal model
Empirical absorption correction using spherical harmonics,
 implemented in SCALE3 ABSPACK scaling algorithm.
;
_exptl_crystal_colour orange
_exptl_crystal_colour_primary orange
_exptl_crystal_density_diffrn 1.259
_exptl_crystal_description irregular
_exptl_crystal_F_000 1448
_exptl_crystal_size_max 0.124
_exptl_crystal_size_mid 0.088
_exptl_crystal_size_min 0.025
_refine_diff_density_max 0.395
_refine_diff_density_min -0.400
_refine_diff_density_rms 0.044
_refine_ls_abs_structure_details
;
 Flack x determined using 2450 quotients [(I+)-(I-)]/[(I+)+(I-)]
 (Parsons, Flack and Wagner, Acta Cryst. B69 (2013) 249-259).
;
_refine_ls_abs_structure_Flack -0.022(13)
_refine_ls_extinction_method none
_refine_ls_goodness_of_fit_ref 1.056
_refine_ls_hydrogen_treatment mixed
_refine_ls_matrix_type full
_refine_ls_number_parameters 426
_refine_ls_number_reflns 6862
_refine_ls_number_restraints 0
_refine_ls_restrained_S_all 1.056
_refine_ls_R_factor_all 0.0451
_refine_ls_R_factor_gt 0.0391
_refine_ls_shift/su_max 0.001
_refine_ls_shift/su_mean 0.000
_refine_ls_structure_factor_coef Fsqd
_refine_ls_weighting_details 'w=1/[\s^2^(Fo^2^)+(0.0284P)^2^+1.8039P] where P=(Fo^2^+2Fc^2^)/3'
_refine_ls_weighting_scheme calc
_refine_ls_wR_factor_gt 0.0810
_refine_ls_wR_factor_ref 0.0836
_reflns_Friedel_coverage 0.761
_reflns_Friedel_fraction_full 1.000
_reflns_Friedel_fraction_max 0.994
_reflns_number_gt 6225
_reflns_number_total 6862
_reflns_threshold_expression 'I > 2\s(I)'
_cod_data_source_file c7cc01655g2.cif
_cod_data_source_block ga_jw28
_cod_original_cell_volume 3559.88(11)
_cod_database_code 7120084
_audit_block_refno 2693
_audit_block_usercomment 'JW491 orange irregular'
_chemical_oxdiff_formula 'C38 H53 N3 Ni1 O4'
_chemical_oxdiff_usercomment 'JW491 orange irregular'
_shelx_space_group_comment
;
The symmetry employed for this shelxl refinement is uniquely defined
by the following loop, which should always be used as a source of
symmetry information in preference to the above space-group names.
They are only intended as comments.
;
_shelx_estimated_absorpt_t_max 0.896
_shelx_estimated_absorpt_t_min 0.896
_reflns_odcompleteness_completeness 99.95
_reflns_odcompleteness_iscentric 1
_reflns_odcompleteness_theta 66.97
_shelxl_version_number 2014/7
_olex2_refinement_description
;
1. Fixed Uiso
 At 1.2 times of:
  All C(H) groups, All C(H,H) groups
 At 1.5 times of:
  All C(H,H,H) groups, All O(H) groups
2.a Ternary CH refined with riding coordinates:
 C12(H12), C1(H1), C16(H16), C13(H13)
2.b Secondary CH2 refined with riding coordinates:
 C23(H23A,H23B), C24(H24A,H24B), C42(H42A,H42B), C11(H11A,H11B), C2(H2A,H2B),
 C41(H41A,H41B)
2.c Aromatic/amide H refined with riding coordinates:
 C44(H44), C30(H30), C7(H7), C27(H27), C48(H48), C26(H26), C46(H46), C45(H45),
 C28(H28), C29(H29), C47(H47), C6(H6)
2.d Idealised Me refined as rotating group:
 C20(H20A,H20B,H20C), C15(H15A,H15B,H15C), C18(H18A,H18B,H18C), C14(H14A,H14B,
 H14C), C21(H21A,H21B,H21C), C22(H22A,H22B,H22C), C17(H17A,H17B,H17C), C19(H19A,
 H19B,H19C)
;
_olex2_submission_special_instructions 'No special instructions were received'
_oxdiff_exptl_absorpt_empirical_details
;
Empirical correction (ABSPACK) includes:
- Absorption correction using spherical harmonics
- Frame scaling
- Detector area scaling
;
_oxdiff_exptl_absorpt_empirical_full_max 1.658
_oxdiff_exptl_absorpt_empirical_full_min 0.590
_cell_oxdiff_length_a 9.9313(2)
_cell_oxdiff_length_b 10.1579(3)
_cell_oxdiff_length_c 35.2880(5)
_cell_oxdiff_angle_alpha 90.0031(17)
_cell_oxdiff_angle_beta 89.9928(17)
_cell_oxdiff_angle_gamma 90.015(2)
_cell_oxdiff_volume 3559.88(14)
_cell_oxdiff_measurement_reflns_used 23162

loop_
_symmetry_equiv_pos_as_xyz
'x, y, z'
'-x+1/2, -y, z+1/2'
'x+1/2, -y+1/2, -z'
'-x, y+1/2, -z+1/2'

loop_
_atom_site_label
_atom_site_type_symbol
_atom_site_fract_x
_atom_site_fract_y
_atom_site_fract_z
_atom_site_U_iso_or_equiv
_atom_site_adp_type
_atom_site_occupancy
_atom_site_site_symmetry_order
_atom_site_calc_flag
_atom_site_refinement_flags_posn
Ni Ni 0.22613(5) 0.76803(5) 0.37959(2) 0.02118(13) Uani 1 1 d .
O3 O 0.1378(2) 0.6550(2) 0.34632(6) 0.0252(5) Uani 1 1 d .
O4 O 0.1775(3) 0.3992(3) 0.35847(8) 0.0372(6) Uani 1 1 d .
H4 H 0.152(4) 0.502(5) 0.3544(13) 0.056 Uiso 1 1 d R
O1 O 0.5932(2) 0.7749(3) 0.32998(6) 0.0305(5) Uani 1 1 d .
N1 N 0.3768(2) 0.7727(3) 0.34700(7) 0.0223(6) Uani 1 1 d .
N2 N 0.3109(3) 0.8865(3) 0.41216(8) 0.0222(6) Uani 1 1 d .
O2 O -0.0421(2) 0.8041(2) 0.46450(6) 0.0256(5) Uani 1 1 d .
N3 N 0.0877(2) 0.7498(3) 0.41531(7) 0.0213(5) Uani 1 1 d .
C9 C 0.0945(3) 0.9802(3) 0.43655(9) 0.0234(7) Uani 1 1 d .
C20 C 0.6870(3) 0.8881(4) 0.39528(11) 0.0332(8) Uani 1 1 d .
H20A H 0.6791 0.9728 0.3822 0.050 Uiso 1 1 calc GR
H20B H 0.7508 0.8318 0.3817 0.050 Uiso 1 1 calc GR
H20C H 0.7193 0.9025 0.4212 0.050 Uiso 1 1 calc GR
C12 C 0.0396(3) 0.6213(3) 0.42992(9) 0.0215(7) Uani 1 1 d .
H12 H -0.0009 0.5685 0.4089 0.026 Uiso 1 1 calc R
C8 C 0.2469(3) 0.9735(3) 0.43602(9) 0.0225(7) Uani 1 1 d .
C15 C 0.2227(4) 0.6214(3) 0.48028(10) 0.0318(8) Uani 1 1 d .
H15A H 0.2528 0.7081 0.4715 0.048 Uiso 1 1 calc GR
H15B H 0.3001 0.5715 0.4898 0.048 Uiso 1 1 calc GR
H15C H 0.1565 0.6324 0.5006 0.048 Uiso 1 1 calc GR
C18 C 0.3014(4) 0.8505(4) 0.24332(10) 0.0407(10) Uani 1 1 d .
H18A H 0.3914 0.8414 0.2322 0.061 Uiso 1 1 calc GR
H18B H 0.2547 0.9248 0.2315 0.061 Uiso 1 1 calc GR
H18C H 0.2500 0.7695 0.2390 0.061 Uiso 1 1 calc GR
C23 C 0.0090(3) 0.6963(3) 0.33457(10) 0.0270(8) Uani 1 1 d .
H23A H 0.0173 0.7795 0.3202 0.032 Uiso 1 1 calc R
H23B H -0.0475 0.7136 0.3571 0.032 Uiso 1 1 calc R
C1 C 0.3726(3) 0.7532(4) 0.30534(9) 0.0263(7) Uani 1 1 d .
H1 H 0.3165 0.6743 0.2992 0.032 Uiso 1 1 calc R
C16 C 0.3140(4) 0.8749(4) 0.28589(10) 0.0298(8) Uani 1 1 d .
H16 H 0.2209 0.8879 0.2960 0.036 Uiso 1 1 calc R
C43 C 0.5249(4) 0.2987(3) 0.38810(10) 0.0316(8) Uani 1 1 d .
C5 C 0.4474(3) 0.9074(3) 0.41645(9) 0.0237(7) Uani 1 1 d .
C24 C -0.0592(4) 0.5930(4) 0.30984(10) 0.0307(8) Uani 1 1 d .
H24A H -0.0553 0.5072 0.3231 0.037 Uiso 1 1 calc R
H24B H -0.1553 0.6168 0.3070 0.037 Uiso 1 1 calc R
C42 C 0.3734(3) 0.2876(4) 0.38309(11) 0.0341(8) Uani 1 1 d .
H42A H 0.3514 0.2020 0.3712 0.041 Uiso 1 1 calc R
H42B H 0.3291 0.2910 0.4082 0.041 Uiso 1 1 calc R
C14 C 0.1157(4) 0.4087(3) 0.45934(11) 0.0308(8) Uani 1 1 d .
H14A H 0.0416 0.4146 0.4776 0.046 Uiso 1 1 calc GR
H14B H 0.1922 0.3634 0.4710 0.046 Uiso 1 1 calc GR
H14C H 0.0858 0.3593 0.4370 0.046 Uiso 1 1 calc GR
C21 C 0.0435(4) 1.0567(3) 0.47102(10) 0.0314(8) Uani 1 1 d .
H21A H 0.0741 1.0132 0.4943 0.047 Uiso 1 1 calc GR
H21B H -0.0551 1.0593 0.4706 0.047 Uiso 1 1 calc GR
H21C H 0.0789 1.1467 0.4703 0.047 Uiso 1 1 calc GR
C4 C 0.5480(3) 0.8206(3) 0.39652(10) 0.0263(7) Uani 1 1 d .
C11 C -0.0699(3) 0.6642(3) 0.45775(10) 0.0276(8) Uani 1 1 d .
H11A H -0.1606 0.6520 0.4466 0.033 Uiso 1 1 calc R
H11B H -0.0642 0.6134 0.4816 0.033 Uiso 1 1 calc R
C2 C 0.5211(3) 0.7239(4) 0.29689(10) 0.0331(8) Uani 1 1 d .
H2A H 0.5362 0.6281 0.2940 0.040 Uiso 1 1 calc R
H2B H 0.5506 0.7692 0.2735 0.040 Uiso 1 1 calc R
C25 C 0.0016(4) 0.5767(4) 0.27089(10) 0.0280(8) Uani 1 1 d .
C10 C 0.0457(3) 0.8407(3) 0.43758(9) 0.0224(7) Uani 1 1 d .
C44 C 0.6093(4) 0.2805(4) 0.35748(11) 0.0379(9) Uani 1 1 d .
H44 H 0.5726 0.2556 0.3337 0.046 Uiso 1 1 calc R
C3 C 0.4990(3) 0.7906(3) 0.35716(9) 0.0252(7) Uani 1 1 d .
C22 C 0.0421(3) 1.0460(3) 0.39981(10) 0.0286(8) Uani 1 1 d .
H22A H 0.0801 1.1347 0.3976 0.043 Uiso 1 1 calc GR
H22B H -0.0564 1.0517 0.4007 0.043 Uiso 1 1 calc GR
H22C H 0.0694 0.9934 0.3779 0.043 Uiso 1 1 calc GR
C30 C -0.0515(4) 0.6442(4) 0.24009(10) 0.0337(8) Uani 1 1 d .
H30 H -0.1261 0.7013 0.2438 0.040 Uiso 1 1 calc R
C7 C 0.3403(3) 1.0482(3) 0.45522(9) 0.0258(7) Uani 1 1 d .
H7 H 0.3221 1.1149 0.4734 0.031 Uiso 1 1 calc R
C27 C 0.1646(4) 0.4809(4) 0.22853(12) 0.0416(10) Uani 1 1 d .
H27 H 0.2398 0.4247 0.2246 0.050 Uiso 1 1 calc R
C48 C 0.5806(4) 0.3317(4) 0.42272(11) 0.0391(9) Uani 1 1 d .
H48 H 0.5237 0.3438 0.4441 0.047 Uiso 1 1 calc R
C13 C 0.1583(3) 0.5470(3) 0.44742(10) 0.0250(7) Uani 1 1 d .
H13 H 0.2284 0.5372 0.4273 0.030 Uiso 1 1 calc R
C17 C 0.3934(4) 1.0006(4) 0.29420(11) 0.0381(9) Uani 1 1 d .
H17A H 0.4831 0.9941 0.2828 0.057 Uiso 1 1 calc GR
H17B H 0.4021 1.0119 0.3217 0.057 Uiso 1 1 calc GR
H17C H 0.3457 1.0764 0.2835 0.057 Uiso 1 1 calc GR
C41 C 0.3207(4) 0.3983(4) 0.35847(11) 0.0352(9) Uani 1 1 d .
H41A H 0.3546 0.4836 0.3681 0.042 Uiso 1 1 calc R
H41B H 0.3540 0.3870 0.3322 0.042 Uiso 1 1 calc R
C26 C 0.1112(4) 0.4944(4) 0.26481(11) 0.0359(9) Uani 1 1 d .
H26 H 0.1497 0.4473 0.2854 0.043 Uiso 1 1 calc R
C46 C 0.8017(4) 0.3315(4) 0.39533(15) 0.0501(12) Uani 1 1 d .
H46 H 0.8962 0.3437 0.3977 0.060 Uiso 1 1 calc R
C45 C 0.7469(4) 0.2981(4) 0.36106(13) 0.0470(11) Uani 1 1 d .
H45 H 0.8037 0.2869 0.3396 0.056 Uiso 1 1 calc R
C28 C 0.1099(4) 0.5479(4) 0.19825(11) 0.0429(10) Uani 1 1 d .
H28 H 0.1467 0.5374 0.1736 0.051 Uiso 1 1 calc R
C29 C 0.0017(4) 0.6303(4) 0.20402(11) 0.0399(10) Uani 1 1 d .
H29 H -0.0363 0.6773 0.1834 0.048 Uiso 1 1 calc R
C47 C 0.7186(5) 0.3474(4) 0.42663(13) 0.0470(10) Uani 1 1 d .
H47 H 0.7560 0.3690 0.4506 0.056 Uiso 1 1 calc R
C19 C 0.5605(4) 0.6865(3) 0.41699(11) 0.0321(8) Uani 1 1 d .
H19A H 0.6241 0.6304 0.4032 0.048 Uiso 1 1 calc GR
H19B H 0.4722 0.6436 0.4178 0.048 Uiso 1 1 calc GR
H19C H 0.5932 0.7006 0.4429 0.048 Uiso 1 1 calc GR
C6 C 0.4682(3) 1.0064(3) 0.44265(9) 0.0261(7) Uani 1 1 d .
H6 H 0.5527 1.0400 0.4507 0.031 Uiso 1 1 calc R

loop_
_atom_site_aniso_label
_atom_site_aniso_U_11
_atom_site_aniso_U_22
_atom_site_aniso_U_33
_atom_site_aniso_U_23
_atom_site_aniso_U_13
_atom_site_aniso_U_12
Ni 0.0218(2) 0.0273(3) 0.0145(3) -0.0008(2) 0.0006(2) -0.0011(2)
O3 0.0236(11) 0.0313(13) 0.0207(12) -0.0028(10) -0.0014(9) 0.0019(10)
O4 0.0353(14) 0.0363(15) 0.0400(16) 0.0009(12) -0.0053(12) 0.0021(11)
O1 0.0240(11) 0.0455(14) 0.0218(12) -0.0023(12) 0.0041(9) 0.0026(11)
N1 0.0230(12) 0.0290(14) 0.0149(13) 0.0001(12) 0.0000(10) 0.0005(12)
N2 0.0221(14) 0.0261(14) 0.0185(14) 0.0023(11) 0.0010(11) -0.0009(11)
O2 0.0278(12) 0.0272(12) 0.0216(13) 0.0012(9) 0.0106(10) 0.0000(9)
N3 0.0229(12) 0.0240(14) 0.0170(13) 0.0023(12) -0.0018(10) -0.0019(11)
C9 0.0269(17) 0.0248(17) 0.0185(18) 0.0008(14) 0.0037(14) 0.0009(13)
C20 0.0223(17) 0.046(2) 0.031(2) 0.0003(17) -0.0001(15) -0.0035(15)
C12 0.0227(16) 0.0264(16) 0.0156(17) 0.0019(13) -0.0001(13) -0.0020(13)
C8 0.0299(18) 0.0238(15) 0.0139(15) 0.0026(12) 0.0020(13) 0.0013(13)
C15 0.0340(18) 0.0348(18) 0.0265(19) 0.0014(15) -0.0105(16) -0.0029(16)
C18 0.046(2) 0.055(3) 0.0209(19) 0.0023(17) -0.0042(17) -0.0010(19)
C23 0.0268(17) 0.036(2) 0.0187(17) -0.0032(14) -0.0022(13) 0.0019(14)
C1 0.0283(15) 0.035(2) 0.0161(16) -0.0017(15) 0.0024(12) -0.0007(14)
C16 0.0306(18) 0.040(2) 0.0189(18) 0.0032(15) 0.0000(14) 0.0016(15)
C43 0.0377(19) 0.0281(18) 0.029(2) 0.0035(15) -0.0017(15) 0.0052(14)
C5 0.0244(16) 0.0298(17) 0.0169(17) 0.0044(14) -0.0010(13) -0.0015(14)
C24 0.0277(17) 0.043(2) 0.0217(19) -0.0026(16) -0.0029(15) -0.0048(16)
C42 0.0357(18) 0.0357(19) 0.031(2) 0.0044(17) -0.0003(16) 0.0024(15)
C14 0.0368(19) 0.0280(18) 0.028(2) 0.0007(15) -0.0020(16) 0.0009(15)
C21 0.038(2) 0.0258(17) 0.030(2) -0.0046(15) 0.0085(17) -0.0007(15)
C4 0.0261(17) 0.0345(18) 0.0184(17) 0.0012(14) -0.0003(14) 0.0000(14)
C11 0.0265(17) 0.0278(17) 0.029(2) 0.0054(15) 0.0044(15) -0.0012(14)
C2 0.0325(18) 0.046(2) 0.0210(18) -0.0063(17) 0.0041(14) 0.0018(17)
C25 0.0314(18) 0.0342(18) 0.0185(18) -0.0051(15) -0.0040(14) -0.0063(15)
C10 0.0245(16) 0.0272(17) 0.0155(17) 0.0019(13) -0.0012(13) 0.0024(13)
C44 0.041(2) 0.042(2) 0.030(2) -0.0023(18) 0.0021(16) -0.0019(18)
C3 0.0263(16) 0.0291(18) 0.0201(17) 0.0032(14) 0.0051(13) 0.0033(14)
C22 0.0258(17) 0.0317(18) 0.028(2) 0.0059(15) -0.0019(15) 0.0005(14)
C30 0.036(2) 0.041(2) 0.0242(19) -0.0025(16) -0.0044(16) -0.0038(17)
C7 0.0340(18) 0.0275(18) 0.0160(17) 0.0009(14) -0.0029(14) -0.0024(14)
C27 0.045(2) 0.044(2) 0.036(2) -0.0101(19) 0.0076(19) 0.0023(18)
C48 0.054(2) 0.034(2) 0.029(2) -0.0024(17) -0.0032(18) 0.0055(18)
C13 0.0273(17) 0.0277(18) 0.0201(18) 0.0013(14) -0.0011(14) 0.0014(14)
C17 0.047(2) 0.036(2) 0.031(2) 0.0067(18) -0.0048(18) -0.0022(18)
C41 0.039(2) 0.038(2) 0.028(2) 0.0026(17) 0.0018(17) 0.0017(16)
C26 0.042(2) 0.038(2) 0.027(2) -0.0029(17) -0.0037(17) -0.0020(17)
C46 0.039(2) 0.035(2) 0.076(3) 0.002(2) -0.011(2) -0.0010(18)
C45 0.044(2) 0.040(2) 0.057(3) -0.0014(19) 0.008(2) 0.0033(18)
C28 0.055(3) 0.050(3) 0.024(2) -0.0094(18) 0.0055(19) -0.010(2)
C29 0.049(2) 0.050(2) 0.020(2) -0.0011(17) -0.0073(17) -0.0077(19)
C47 0.059(3) 0.036(2) 0.046(3) 0.0003(18) -0.022(2) 0.000(2)
C19 0.0300(18) 0.038(2) 0.029(2) 0.0038(16) -0.0043(16) 0.0034(15)
C6 0.0300(18) 0.0278(17) 0.0205(17) 0.0032(14) -0.0066(14) -0.0050(14)

loop_
_atom_type_symbol
_atom_type_description
_atom_type_scat_dispersion_real
_atom_type_scat_dispersion_imag
_atom_type_scat_source
C C 0.0181 0.0091 'International Tables Vol C Tables 4.2.6.8 and 6.1.1.4'
H H 0.0000 0.0000 'International Tables Vol C Tables 4.2.6.8 and 6.1.1.4'
N N 0.0311 0.0180 'International Tables Vol C Tables 4.2.6.8 and 6.1.1.4'
Ni Ni -3.0029 0.5091 'International Tables Vol C Tables 4.2.6.8 and 6.1.1.4'
O O 0.0492 0.0322 'International Tables Vol C Tables 4.2.6.8 and 6.1.1.4'

loop_
_exptl_crystal_face_index_h
_exptl_crystal_face_index_k
_exptl_crystal_face_index_l
_exptl_crystal_face_perp_dist
4 4 12 0.0435
-4 -4 -13 0.0560
-1 -2 -22 0.0392
-4 -1 16 0.0570
3 3 16 0.0347
4 -5 -1 0.0124
-4 5 1 0.0124
4 4 -13 0.0525
0 -2 21 0.0518
-1 -6 -7 0.0464
-5 4 -2 0.0211
-1 6 -9 0.0301

loop_
_geom_angle_atom_site_label_1
_geom_angle_atom_site_label_2
_geom_angle_atom_site_label_3
_geom_angle
O3 Ni N1 90.29(11)
O3 Ni N2 177.85(12)
O3 Ni N3 91.00(11)
N2 Ni N1 90.08(12)
N2 Ni N3 88.87(11)
N3 Ni N1 173.48(12)
C23 O3 Ni 115.4(2)
C41 O4 H4 104(2)
C3 O1 C2 105.7(2)
C1 N1 Ni 125.3(2)
C3 N1 Ni 125.8(2)
C3 N1 C1 108.9(3)
C8 N2 Ni 125.7(2)
C8 N2 C5 106.7(3)
C5 N2 Ni 127.6(2)
C10 O2 C11 106.0(3)
C12 N3 Ni 123.9(2)
C10 N3 Ni 125.4(2)
C10 N3 C12 108.4(3)
C8 C9 C21 111.3(3)
C8 C9 C22 110.2(3)
C21 C9 C22 109.6(3)
C10 C9 C8 106.3(3)
C10 C9 C21 110.8(3)
C10 C9 C22 108.7(3)
H20A C20 H20B 109.5
H20A C20 H20C 109.5
H20B C20 H20C 109.5
C4 C20 H20A 109.5
C4 C20 H20B 109.5
C4 C20 H20C 109.5
N3 C12 H12 110.1
N3 C12 C11 101.6(3)
N3 C12 C13 109.1(3)
C11 C12 H12 110.1
C11 C12 C13 115.4(3)
C13 C12 H12 110.1
N2 C8 C9 119.9(3)
N2 C8 C7 110.1(3)
C7 C8 C9 129.9(3)
H15A C15 H15B 109.5
H15A C15 H15C 109.5
H15B C15 H15C 109.5
C13 C15 H15A 109.5
C13 C15 H15B 109.5
C13 C15 H15C 109.5
H18A C18 H18B 109.5
H18A C18 H18C 109.5
H18B C18 H18C 109.5
C16 C18 H18A 109.5
C16 C18 H18B 109.5
C16 C18 H18C 109.5
O3 C23 H23A 109.3
O3 C23 H23B 109.3
O3 C23 C24 111.5(3)
H23A C23 H23B 108.0
C24 C23 H23A 109.3
C24 C23 H23B 109.3
N1 C1 H1 109.8
N1 C1 C16 110.3(3)
N1 C1 C2 101.0(2)
C16 C1 H1 109.8
C16 C1 C2 115.8(3)
C2 C1 H1 109.8
C18 C16 C1 110.0(3)
C18 C16 H16 107.3
C18 C16 C17 111.5(3)
C1 C16 H16 107.3
C17 C16 C1 113.1(3)
C17 C16 H16 107.3
C44 C43 C42 120.0(3)
C44 C43 C48 118.8(4)
C48 C43 C42 121.1(4)
N2 C5 C4 120.6(3)
N2 C5 C6 109.4(3)
C6 C5 C4 129.8(3)
C23 C24 H24A 108.6
C23 C24 H24B 108.6
H24A C24 H24B 107.6
C25 C24 C23 114.7(3)
C25 C24 H24A 108.6
C25 C24 H24B 108.6
C43 C42 H42A 109.5
C43 C42 H42B 109.5
H42A C42 H42B 108.1
C41 C42 C43 110.7(3)
C41 C42 H42A 109.5
C41 C42 H42B 109.5
H14A C14 H14B 109.5
H14A C14 H14C 109.5
H14B C14 H14C 109.5
C13 C14 H14A 109.5
C13 C14 H14B 109.5
C13 C14 H14C 109.5
C9 C21 H21A 109.5
C9 C21 H21B 109.5
C9 C21 H21C 109.5
H21A C21 H21B 109.5
H21A C21 H21C 109.5
H21B C21 H21C 109.5
C20 C4 C19 109.4(3)
C5 C4 C20 110.2(3)
C5 C4 C19 110.6(3)
C3 C4 C20 110.7(3)
C3 C4 C5 109.6(3)
C3 C4 C19 106.2(3)
O2 C11 C12 104.3(3)
O2 C11 H11A 110.9
O2 C11 H11B 110.9
C12 C11 H11A 110.9
C12 C11 H11B 110.9
H11A C11 H11B 108.9
O1 C2 C1 104.3(3)
O1 C2 H2A 110.9
O1 C2 H2B 110.9
C1 C2 H2A 110.9
C1 C2 H2B 110.9
H2A C2 H2B 108.9
C30 C25 C24 120.4(3)
C30 C25 C26 118.3(4)
C26 C25 C24 121.3(3)
O2 C10 C9 119.3(3)
N3 C10 O2 116.5(3)
N3 C10 C9 124.1(3)
C43 C44 H44 119.6
C43 C44 C45 120.7(4)
C45 C44 H44 119.6
O1 C3 C4 117.2(3)
N1 C3 O1 116.2(3)
N1 C3 C4 126.5(3)
C9 C22 H22A 109.5
C9 C22 H22B 109.5
C9 C22 H22C 109.5
H22A C22 H22B 109.5
H22A C22 H22C 109.5
H22B C22 H22C 109.5
C25 C30 H30 119.2
C29 C30 C25 121.6(4)
C29 C30 H30 119.2
C8 C7 H7 126.7
C8 C7 C6 106.6(3)
C6 C7 H7 126.7
C26 C27 H27 119.5
C28 C27 H27 119.5
C28 C27 C26 120.9(4)
C43 C48 H48 119.6
C43 C48 C47 120.8(4)
C47 C48 H48 119.6
C12 C13 H13 107.3
C15 C13 C12 112.7(3)
C15 C13 C14 111.3(3)
C15 C13 H13 107.3
C14 C13 C12 110.6(3)
C14 C13 H13 107.3
C16 C17 H17A 109.5
C16 C17 H17B 109.5
C16 C17 H17C 109.5
H17A C17 H17B 109.5
H17A C17 H17C 109.5
H17B C17 H17C 109.5
O4 C41 C42 110.5(3)
O4 C41 H41A 109.6
O4 C41 H41B 109.6
C42 C41 H41A 109.6
C42 C41 H41B 109.6
H41A C41 H41B 108.1
C25 C26 C27 120.0(4)
C25 C26 H26 120.0
C27 C26 H26 120.0
C45 C46 H46 120.2
C45 C46 C47 119.7(4)
C47 C46 H46 120.2
C44 C45 H45 119.8
C46 C45 C44 120.3(4)
C46 C45 H45 119.8
C27 C28 H28 120.2
C29 C28 C27 119.5(4)
C29 C28 H28 120.2
C30 C29 H29 120.1
C28 C29 C30 119.7(4)
C28 C29 H29 120.1
C48 C47 C46 119.7(4)
C48 C47 H47 120.2
C46 C47 H47 120.2
C4 C19 H19A 109.5
C4 C19 H19B 109.5
C4 C19 H19C 109.5
H19A C19 H19B 109.5
H19A C19 H19C 109.5
H19B C19 H19C 109.5
C5 C6 C7 107.2(3)
C5 C6 H6 126.4
C7 C6 H6 126.4

loop_
_geom_bond_atom_site_label_1
_geom_bond_atom_site_label_2
_geom_bond_distance
Ni O3 1.862(2)
Ni N1 1.887(3)
Ni N2 1.865(3)
Ni N3 1.874(2)
O3 C23 1.408(4)
O4 H4 1.09(5)
O4 C41 1.423(4)
O1 C2 1.464(4)
O1 C3 1.349(4)
N1 C1 1.484(4)
N1 C3 1.278(4)
N2 C8 1.376(4)
N2 C5 1.380(4)
O2 C11 1.467(4)
O2 C10 1.342(4)
N3 C12 1.483(4)
N3 C10 1.282(4)
C9 C8 1.515(5)
C9 C21 1.530(5)
C9 C10 1.499(5)
C9 C22 1.549(5)
C20 H20A 0.9800
C20 H20B 0.9800
C20 H20C 0.9800
C20 C4 1.542(5)
C12 H12 1.0000
C12 C11 1.529(5)
C12 C13 1.530(4)
C8 C7 1.376(5)
C15 H15A 0.9800
C15 H15B 0.9800
C15 H15C 0.9800
C15 C13 1.525(5)
C18 H18A 0.9800
C18 H18B 0.9800
C18 H18C 0.9800
C18 C16 1.527(5)
C23 H23A 0.9900
C23 H23B 0.9900
C23 C24 1.524(5)
C1 H1 1.0000
C1 C16 1.529(5)
C1 C2 1.534(4)
C16 H16 1.0000
C16 C17 1.529(5)
C43 C42 1.519(5)
C43 C44 1.380(5)
C43 C48 1.382(5)
C5 C4 1.507(5)
C5 C6 1.381(5)
C24 H24A 0.9900
C24 H24B 0.9900
C24 C25 1.510(5)
C42 H42A 0.9900
C42 H42B 0.9900
C42 C41 1.515(5)
C14 H14A 0.9800
C14 H14B 0.9800
C14 H14C 0.9800
C14 C13 1.526(5)
C21 H21A 0.9800
C21 H21B 0.9800
C21 H21C 0.9800
C4 C3 1.503(5)
C4 C19 1.547(5)
C11 H11A 0.9900
C11 H11B 0.9900
C2 H2A 0.9900
C2 H2B 0.9900
C25 C30 1.389(5)
C25 C26 1.390(5)
C44 H44 0.9500
C44 C45 1.384(6)
C22 H22A 0.9800
C22 H22B 0.9800
C22 H22C 0.9800
C30 H30 0.9500
C30 C29 1.385(5)
C7 H7 0.9500
C7 C6 1.411(5)
C27 H27 0.9500
C27 C26 1.392(5)
C27 C28 1.379(6)
C48 H48 0.9500
C48 C47 1.386(6)
C13 H13 1.0000
C17 H17A 0.9800
C17 H17B 0.9800
C17 H17C 0.9800
C41 H41A 0.9900
C41 H41B 0.9900
C26 H26 0.9500
C46 H46 0.9500
C46 C45 1.369(6)
C46 C47 1.389(6)
C45 H45 0.9500
C28 H28 0.9500
C28 C29 1.377(6)
C29 H29 0.9500
C47 H47 0.9500
C19 H19A 0.9800
C19 H19B 0.9800
C19 H19C 0.9800
C6 H6 0.9500

loop_
_geom_hbond_atom_site_label_D
_geom_hbond_atom_site_label_H
_geom_hbond_atom_site_label_A
_geom_hbond_distance_DH
_geom_hbond_distance_HA
_geom_hbond_distance_DA
_geom_hbond_angle_DHA
O4 H4 O3 1.09(5) 1.58(5) 2.663(4) 171(4)

loop_
_geom_torsion_atom_site_label_1
_geom_torsion_atom_site_label_2
_geom_torsion_atom_site_label_3
_geom_torsion_atom_site_label_4
_geom_torsion
Ni O3 C23 C24 -175.8(2)
Ni N1 C1 C16 74.2(3)
Ni N1 C1 C2 -162.8(2)
Ni N1 C3 O1 172.4(2)
Ni N1 C3 C4 -4.4(5)
Ni N2 C8 C9 -1.4(4)
Ni N2 C8 C7 -178.5(2)
Ni N2 C5 C4 -6.6(5)
Ni N2 C5 C6 178.2(2)
Ni N3 C12 C11 179.4(2)
Ni N3 C12 C13 57.1(3)
Ni N3 C10 O2 -171.6(2)
Ni N3 C10 C9 4.7(5)
O3 Ni N1 C1 27.6(3)
O3 Ni N1 C3 -150.9(3)
O3 Ni N3 C12 54.2(2)
O3 Ni N3 C10 -145.0(3)
O3 C23 C24 C25 -70.6(4)
N1 Ni O3 C23 -126.0(2)
N1 Ni N2 C8 152.7(3)
N1 Ni N2 C5 -25.3(3)
N1 C1 C16 C18 -176.3(3)
N1 C1 C16 C17 58.3(4)
N1 C1 C2 O1 -19.2(4)
N2 Ni N1 C1 -150.2(3)
N2 Ni N1 C3 31.2(3)
N2 Ni N3 C12 -127.9(2)
N2 Ni N3 C10 32.9(3)
N2 C8 C7 C6 0.3(4)
N2 C5 C4 C20 162.1(3)
N2 C5 C4 C3 40.0(4)
N2 C5 C4 C19 -76.8(4)
N2 C5 C6 C7 0.2(4)
N3 Ni O3 C23 60.4(2)
N3 Ni N2 C8 -33.8(3)
N3 Ni N2 C5 148.3(3)
N3 C12 C11 O2 -17.2(3)
N3 C12 C13 C15 60.2(4)
N3 C12 C13 C14 -174.5(3)
C9 C8 C7 C6 -176.4(3)
C20 C4 C3 O1 25.7(4)
C20 C4 C3 N1 -157.5(3)
C12 N3 C10 O2 -8.3(4)
C12 N3 C10 C9 168.0(3)
C8 N2 C5 C4 175.1(3)
C8 N2 C5 C6 0.0(4)
C8 C9 C10 O2 127.4(3)
C8 C9 C10 N3 -48.9(4)
C8 C7 C6 C5 -0.3(4)
C23 C24 C25 C30 -94.7(4)
C23 C24 C25 C26 85.4(4)
C1 N1 C3 O1 -6.4(4)
C1 N1 C3 C4 176.8(3)
C16 C1 C2 O1 100.0(3)
C43 C42 C41 O4 -171.3(3)
C43 C44 C45 C46 1.2(6)
C43 C48 C47 C46 0.8(6)
C5 N2 C8 C9 176.9(3)
C5 N2 C8 C7 -0.2(4)
C5 C4 C3 O1 147.5(3)
C5 C4 C3 N1 -35.7(5)
C24 C25 C30 C29 -179.5(3)
C24 C25 C26 C27 179.7(3)
C42 C43 C44 C45 176.1(4)
C42 C43 C48 C47 -177.1(4)
C21 C9 C8 N2 166.2(3)
C21 C9 C8 C7 -17.4(5)
C21 C9 C10 O2 6.3(4)
C21 C9 C10 N3 -169.9(3)
C4 C5 C6 C7 -174.4(3)
C11 O2 C10 N3 -3.7(4)
C11 O2 C10 C9 179.8(3)
C11 C12 C13 C15 -53.4(4)
C11 C12 C13 C14 71.9(4)
C2 O1 C3 N1 -7.1(4)
C2 O1 C3 C4 170.0(3)
C2 C1 C16 C18 69.8(4)
C2 C1 C16 C17 -55.6(4)
C25 C30 C29 C28 -0.1(6)
C10 O2 C11 C12 13.5(3)
C10 N3 C12 C11 15.8(3)
C10 N3 C12 C13 -106.5(3)
C10 C9 C8 N2 45.5(4)
C10 C9 C8 C7 -138.0(3)
C44 C43 C42 C41 -67.0(5)
C44 C43 C48 C47 0.5(6)
C3 O1 C2 C1 16.6(4)
C3 N1 C1 C16 -107.0(3)
C3 N1 C1 C2 16.0(4)
C22 C9 C8 N2 -72.0(4)
C22 C9 C8 C7 104.4(4)
C22 C9 C10 O2 -114.1(3)
C22 C9 C10 N3 69.7(4)
C30 C25 C26 C27 -0.2(6)
C27 C28 C29 C30 -0.4(6)
C48 C43 C42 C41 110.6(4)
C48 C43 C44 C45 -1.6(6)
C13 C12 C11 O2 100.7(3)
C26 C25 C30 C29 0.4(5)
C26 C27 C28 C29 0.6(6)
C45 C46 C47 C48 -1.2(6)
C28 C27 C26 C25 -0.3(6)
C47 C46 C45 C44 0.2(6)
C19 C4 C3 O1 -93.0(3)
C19 C4 C3 N1 83.8(4)
C6 C5 C4 C20 -23.8(5)
C6 C5 C4 C3 -146.0(3)
C6 C5 C4 C19 97.3(4)

loop_
_exptl_oxdiff_crystal_face_indexfrac_h
_exptl_oxdiff_crystal_face_indexfrac_k
_exptl_oxdiff_crystal_face_indexfrac_l
_exptl_oxdiff_crystal_face_x
_exptl_oxdiff_crystal_face_y
_exptl_oxdiff_crystal_face_z
4.0009 4.0049 11.9970 0.1024 -0.6198 -0.7962
-4.0008 -4.0050 -12.9968 -0.1078 0.6040 0.8366
-0.9989 -2.0047 -21.9966 -0.0261 -0.0471 1.0177
-4.0023 -0.9995 15.9984 -0.2588 0.7674 -0.4904
3.0001 3.0049 15.9969 0.1149 -0.3542 -0.8795
3.9989 -4.9985 -0.9975 0.9578 0.0594 0.2005
-3.9989 4.9985 0.9975 -0.9578 -0.0594 -0.2005
4.0031 4.0004 -13.0001 -0.0336 -1.0149 0.2119
-0.0026 -1.9965 20.9984 0.3201 0.5285 -0.7419
-1.0017 -6.0025 -6.9966 0.4672 0.5832 0.6228
-4.9991 3.9973 -2.0017 -0.9834 0.0956 -0.0014
-0.9972 5.9985 -9.0016 -0.7786 -0.6279 0.0735
